data_2240167
loop_
_publ_author_name
'Zaytsev, Vladimir P.'
'Orlova, Daria N.'
'Gurbanov, Atash V.'
'Zubkov, Fedor I.'
'Khrustalev, Victor N.'

_publ_section_title
;
 Crystal strucutre of <i>rac</i>-methyl
 (11a<i>R</i>*,12<i>S</i>*,13<i>R</i>*,15a<i>S</i>*,15b<i>S</i>*)-11-oxo-11,11a,12,13-tetrahydro-9<i>H</i>,15b<i>H</i>-13,15a-epoxyisoindolo[1,2-<i>c</i>]pyrrolo[1,2-<i>a</i>][1,4]benzodiazepine-12-carboxylate
;
_journal_coeditor_code LD2132
_journal_issue 12
_journal_name_full 'Acta Crystallographica Section E'
_journal_page_first o1225
_journal_page_last o1226
_journal_paper_doi 10.1107/S1600536814023344
_journal_volume 70
_journal_year 2014
_chemical_formula_iupac 'C21 H18 N2 O4'
_chemical_formula_moiety 'C21 H18 N2 O4'
_chemical_formula_sum 'C21 H18 N2 O4'
_chemical_formula_weight 362.37
_chemical_name_systematic
;<i>rac</i>-Methyl
(11a<i>R</i>*,12<i>S</i>*,13<i>R</i>*,15a<i>S</i>*,15b<i>S</i>*)-11-oxo-11,11a,12,13-tetrahydro-9<i>H</i>,15b<i>H</i>-13,15a-epoxyisoindolo[1,2-<i>c</i>]pyrrolo[1,2-<i>a</i>][1,4]benzodiazepine-12-carboxylate
;
_space_group_IT_number 14
_symmetry_cell_setting monoclinic
_symmetry_space_group_name_Hall '-P 2ybc'
_symmetry_space_group_name_H-M 'P 1 21/c 1'
_atom_sites_solution_hydrogens geom
_atom_sites_solution_primary direct
_atom_sites_solution_secondary difmap
_audit_creation_method SHELXL-97
_cell_angle_alpha 90.00
_cell_angle_beta 98.2100(10)
_cell_angle_gamma 90.00
_cell_formula_units_Z 4
_cell_length_a 8.1565(3)
_cell_length_b 14.2567(5)
_cell_length_c 14.6664(5)
_cell_measurement_reflns_used 8798
_cell_measurement_temperature 100(2)
_cell_measurement_theta_max 32.57
_cell_measurement_theta_min 2.52
_cell_volume 1688.00(10)
_computing_cell_refinement
;
SAINT (Bruker, 2001)
;
_computing_data_collection
;
APEX2 (Bruker, 2005)
;
_computing_data_reduction
;
SAINT (Bruker, 2001)
;
_computing_molecular_graphics
;
SHELXTL (Sheldrick, 2008)
;
_computing_publication_material
;
SHELXTL (Sheldrick, 2008)
;
_computing_structure_refinement
;
SHELXTL (Sheldrick, 2008)
;
_computing_structure_solution
;
SHELXTL (Sheldrick, 2008)
;
_diffrn_ambient_temperature 100(2)
_diffrn_measured_fraction_theta_full 1.000
_diffrn_measured_fraction_theta_max 1.000
_diffrn_measurement_device_type 'Bruker APEX DUO CCD'
_diffrn_measurement_method '\f and \w scans'
_diffrn_radiation_monochromator graphite
_diffrn_radiation_source 'fine-focus sealed tube'
_diffrn_radiation_type MoK\a
_diffrn_radiation_wavelength 0.71073
_diffrn_reflns_av_R_equivalents 0.0292
_diffrn_reflns_av_sigmaI/netI 0.0251
_diffrn_reflns_limit_h_max 12
_diffrn_reflns_limit_h_min -12
_diffrn_reflns_limit_k_max 21
_diffrn_reflns_limit_k_min -21
_diffrn_reflns_limit_l_max 22
_diffrn_reflns_limit_l_min -22
_diffrn_reflns_number 25733
_diffrn_reflns_theta_full 32.60
_diffrn_reflns_theta_max 32.60
_diffrn_reflns_theta_min 2.00
_exptl_absorpt_coefficient_mu 0.100
_exptl_absorpt_correction_T_max 0.971
_exptl_absorpt_correction_T_min 0.971
_exptl_absorpt_correction_type multi-scan
_exptl_absorpt_process_details
;
(<i>SADABS</i>; Bruker, 2003)
;
_exptl_crystal_colour yellow
_exptl_crystal_density_diffrn 1.426
_exptl_crystal_density_method 'not measured'
_exptl_crystal_description prism
_exptl_crystal_F_000 760
_exptl_crystal_size_max 0.30
_exptl_crystal_size_mid 0.30
_exptl_crystal_size_min 0.30
_refine_diff_density_max 0.465
_refine_diff_density_min -0.265
_refine_ls_extinction_method none
_refine_ls_goodness_of_fit_ref 1.000
_refine_ls_hydrogen_treatment constr
_refine_ls_matrix_type full
_refine_ls_number_parameters 245
_refine_ls_number_reflns 6162
_refine_ls_number_restraints 0
_refine_ls_restrained_S_all 1.000
_refine_ls_R_factor_all 0.0526
_refine_ls_R_factor_gt 0.0426
_refine_ls_shift/su_max 0.000
_refine_ls_shift/su_mean 0.000
_refine_ls_structure_factor_coef Fsqd
_refine_ls_weighting_details 'calc w=1/[\s^2^(Fo^2^)+(0.0646P)^2^+0.565P] where P=(Fo^2^+2Fc^2^)/3'
_refine_ls_weighting_scheme calc
_refine_ls_wR_factor_gt 0.1112
_refine_ls_wR_factor_ref 0.1188
_reflns_number_gt 5097
_reflns_number_total 6162
_reflns_threshold_expression I>2\s(I)
_cod_data_source_file ld2132sup1.cf
_cod_data_source_block I
_cod_original_sg_symbol_H-M 'P 21/c'
_cod_database_code 2240167
_cod_database_fobs_code 2240167

loop_
_symmetry_equiv_pos_as_xyz
'x, y, z'
'-x, y+1/2, -z+1/2'
'-x, -y, -z'
'x, -y-1/2, z-1/2'

loop_
_atom_site_type_symbol
_atom_site_label
_atom_site_fract_x
_atom_site_fract_y
_atom_site_fract_z
_atom_site_U_iso_or_equiv
_atom_site_adp_type
_atom_site_calc_flag
_atom_site_refinement_flags
_atom_site_occupancy
_atom_site_symmetry_multiplicity
O O1 0.27309(9) 0.45215(5) 0.53193(5) 0.01848(14) Uani d . 1 1
O O2 0.47579(12) 0.27298(6) 0.63472(6) 0.02842(18) Uani d . 1 1
O O3 0.60524(10) 0.32277(5) 0.51730(5) 0.02255(16) Uani d . 1 1
C C1 0.31059(13) 0.53225(7) 0.90588(6) 0.01946(18) Uani d . 1 1
H H1 0.4020 0.4912 0.9216 0.023 Uiso calc R 1 1
C C2 0.19108(14) 0.55791(9) 0.96356(7) 0.0242(2) Uani d . 1 1
H H2 0.1883 0.5366 1.0247 0.029 Uiso calc R 1 1
C C3 0.08144(14) 0.61843(8) 0.91546(7) 0.0228(2) Uani d . 1 1
H H3 -0.0107 0.6469 0.9374 0.027 Uiso calc R 1 1
N N4 0.12777(10) 0.63120(6) 0.82896(6) 0.01710(16) Uani d . 1 1
C C4A 0.04475(12) 0.68950(7) 0.75861(7) 0.01735(17) Uani d . 1 1
C C5 -0.02093(13) 0.77501(7) 0.78280(8) 0.0232(2) Uani d . 1 1
H H5 -0.0068 0.7944 0.8454 0.028 Uiso calc R 1 1
C C6 -0.10691(14) 0.83162(8) 0.71507(9) 0.0274(2) Uani d . 1 1
H H6 -0.1560 0.8884 0.7317 0.033 Uiso calc R 1 1
C C7 -0.12110(15) 0.80554(8) 0.62343(9) 0.0279(2) Uani d . 1 1
H H7 -0.1745 0.8460 0.5769 0.033 Uiso calc R 1 1
C C8 -0.05706(14) 0.71985(8) 0.59930(8) 0.0227(2) Uani d . 1 1
H H8 -0.0687 0.7021 0.5363 0.027 Uiso calc R 1 1
C C8A 0.02398(12) 0.65967(7) 0.66631(7) 0.01659(17) Uani d . 1 1
C C9 0.07294(11) 0.56233(7) 0.63935(6) 0.01498(16) Uani d . 1 1
H H9A 0.0174 0.5155 0.6743 0.018 Uiso calc R 1 1
H H9B 0.0334 0.5525 0.5730 0.018 Uiso calc R 1 1
N N10 0.25065(10) 0.54661(6) 0.65654(5) 0.01399(14) Uani d . 1 1
C C11 0.33580(12) 0.49482(6) 0.60081(6) 0.01406(16) Uani d . 1 1
C C11A 0.51928(11) 0.50475(6) 0.63808(6) 0.01349(15) Uani d . 1 1
H H11A 0.5705 0.5566 0.6059 0.016 Uiso calc R 1 1
C C12 0.63419(12) 0.41731(6) 0.64878(6) 0.01520(16) Uani d . 1 1
H H12 0.7414 0.4322 0.6264 0.018 Uiso calc R 1 1
C C13 0.66222(12) 0.40784(7) 0.75634(6) 0.01691(17) Uani d . 1 1
H H13 0.6992 0.3444 0.7801 0.020 Uiso calc R 1 1
C C14 0.77432(12) 0.48870(8) 0.79392(7) 0.01889(18) Uani d . 1 1
H H14 0.8884 0.4852 0.8186 0.023 Uiso calc R 1 1
C C15 0.67943(12) 0.56536(7) 0.78501(6) 0.01747(17) Uani d . 1 1
H H15 0.7105 0.6277 0.8026 0.021 Uiso calc R 1 1
C C15A 0.51170(11) 0.53094(6) 0.74072(6) 0.01330(15) Uani d . 1 1
C C15B 0.35216(11) 0.58535(6) 0.73907(6) 0.01326(15) Uani d . 1 1
H H15B 0.3746 0.6530 0.7277 0.016 Uiso calc R 1 1
C C15C 0.26875(12) 0.57808(7) 0.82316(6) 0.01505(16) Uani d . 1 1
O O16 0.50407(9) 0.43775(5) 0.77891(5) 0.01577(13) Uani d . 1 1
C C16 0.55961(12) 0.32965(7) 0.60170(7) 0.01805(18) Uani d . 1 1
C C17 0.53752(19) 0.24502(8) 0.46127(9) 0.0329(3) Uani d . 1 1
H H17A 0.6124 0.2289 0.4170 0.049 Uiso calc R 1 1
H H17B 0.4290 0.2625 0.4280 0.049 Uiso calc R 1 1
H H17C 0.5252 0.1908 0.5008 0.049 Uiso calc R 1 1

loop_
_atom_site_aniso_label
_atom_site_aniso_U_11
_atom_site_aniso_U_22
_atom_site_aniso_U_33
_atom_site_aniso_U_12
_atom_site_aniso_U_13
_atom_site_aniso_U_23
O1 0.0207(3) 0.0205(3) 0.0142(3) 0.0013(3) 0.0025(2) -0.0047(2)
O2 0.0349(5) 0.0188(4) 0.0335(4) -0.0061(3) 0.0117(4) -0.0013(3)
O3 0.0306(4) 0.0187(3) 0.0186(3) 0.0031(3) 0.0043(3) -0.0035(3)
C1 0.0229(4) 0.0227(4) 0.0130(4) -0.0056(4) 0.0032(3) -0.0013(3)
C2 0.0276(5) 0.0331(6) 0.0132(4) -0.0092(4) 0.0074(4) -0.0036(4)
C3 0.0234(5) 0.0315(5) 0.0158(4) -0.0079(4) 0.0102(4) -0.0082(4)
N4 0.0178(4) 0.0196(4) 0.0152(3) -0.0034(3) 0.0069(3) -0.0047(3)
C4A 0.0155(4) 0.0161(4) 0.0219(4) -0.0024(3) 0.0076(3) -0.0039(3)
C5 0.0196(4) 0.0188(4) 0.0329(5) -0.0022(3) 0.0096(4) -0.0094(4)
C6 0.0217(5) 0.0158(4) 0.0462(7) 0.0012(4) 0.0105(5) -0.0055(4)
C7 0.0257(5) 0.0190(5) 0.0397(6) 0.0049(4) 0.0073(5) 0.0042(4)
C8 0.0232(5) 0.0204(4) 0.0254(5) 0.0052(4) 0.0066(4) 0.0033(4)
C8A 0.0159(4) 0.0150(4) 0.0200(4) 0.0007(3) 0.0065(3) -0.0004(3)
C9 0.0147(4) 0.0152(4) 0.0152(4) 0.0014(3) 0.0023(3) -0.0014(3)
N10 0.0146(3) 0.0158(3) 0.0117(3) 0.0013(3) 0.0023(2) -0.0021(3)
C11 0.0170(4) 0.0137(4) 0.0121(3) 0.0013(3) 0.0043(3) 0.0009(3)
C11A 0.0152(4) 0.0133(4) 0.0127(3) 0.0005(3) 0.0043(3) 0.0005(3)
C12 0.0164(4) 0.0146(4) 0.0151(4) 0.0012(3) 0.0041(3) 0.0008(3)
C13 0.0168(4) 0.0183(4) 0.0161(4) 0.0022(3) 0.0036(3) 0.0033(3)
C14 0.0164(4) 0.0258(5) 0.0144(4) -0.0008(3) 0.0022(3) 0.0004(3)
C15 0.0162(4) 0.0215(4) 0.0150(4) -0.0044(3) 0.0034(3) -0.0015(3)
C15A 0.0151(4) 0.0130(4) 0.0123(3) -0.0013(3) 0.0036(3) 0.0006(3)
C15B 0.0154(4) 0.0133(3) 0.0115(3) -0.0017(3) 0.0035(3) -0.0015(3)
C15C 0.0168(4) 0.0158(4) 0.0132(4) -0.0040(3) 0.0046(3) -0.0029(3)
O16 0.0173(3) 0.0152(3) 0.0157(3) 0.0002(2) 0.0054(2) 0.0037(2)
C16 0.0198(4) 0.0150(4) 0.0195(4) 0.0041(3) 0.0036(3) -0.0004(3)
C17 0.0497(8) 0.0209(5) 0.0256(5) 0.0033(5) -0.0037(5) -0.0070(4)

loop_
_atom_type_symbol
_atom_type_description
_atom_type_scat_dispersion_real
_atom_type_scat_dispersion_imag
_atom_type_scat_source
C C 0.0033 0.0016 'International Tables Vol C Tables 4.2.6.8 and 6.1.1.4'
H H 0.0000 0.0000 'International Tables Vol C Tables 4.2.6.8 and 6.1.1.4'
N N 0.0061 0.0033 'International Tables Vol C Tables 4.2.6.8 and 6.1.1.4'
O O 0.0106 0.0060 'International Tables Vol C Tables 4.2.6.8 and 6.1.1.4'

loop_
_geom_angle_atom_site_label_1
_geom_angle_atom_site_label_2
_geom_angle_atom_site_label_3
_geom_angle
C16 O3 C17 116.50(9)
C15C C1 C2 107.24(10)
C15C C1 H1 126.4
C2 C1 H1 126.4
C3 C2 C1 107.97(9)
C3 C2 H2 126.0
C1 C2 H2 126.0
C2 C3 N4 108.18(9)
C2 C3 H3 125.9
N4 C3 H3 125.9
C3 N4 C15C 108.69(9)
C3 N4 C4A 125.31(9)
C15C N4 C4A 126.00(8)
C5 C4A C8A 120.69(10)
C5 C4A N4 119.12(9)
C8A C4A N4 120.15(8)
C6 C5 C4A 119.85(10)
C6 C5 H5 120.1
C4A C5 H5 120.1
C7 C6 C5 120.14(10)
C7 C6 H6 119.9
C5 C6 H6 119.9
C6 C7 C8 119.99(11)
C6 C7 H7 120.0
C8 C7 H7 120.0
C7 C8 C8A 121.07(10)
C7 C8 H8 119.5
C8A C8 H8 119.5
C8 C8A C4A 118.12(9)
C8 C8A C9 119.70(9)
C4A C8A C9 121.96(9)
N10 C9 C8A 112.98(8)
N10 C9 H9A 109.0
C8A C9 H9A 109.0
N10 C9 H9B 109.0
C8A C9 H9B 109.0
H9A C9 H9B 107.8
C11 N10 C9 124.11(8)
C11 N10 C15B 114.91(8)
C9 N10 C15B 120.97(7)
O1 C11 N10 125.05(9)
O1 C11 C11A 127.86(8)
N10 C11 C11A 107.03(7)
C11 C11A C12 120.57(8)
C11 C11A C15A 101.30(7)
C12 C11A C15A 101.58(7)
C11 C11A H11A 110.8
C12 C11A H11A 110.8
C15A C11A H11A 110.8
C16 C12 C11A 114.78(8)
C16 C12 C13 112.31(8)
C11A C12 C13 99.79(7)
C16 C12 H12 109.9
C11A C12 H12 109.9
C13 C12 H12 109.9
O16 C13 C14 101.74(8)
O16 C13 C12 101.47(7)
C14 C13 C12 107.01(8)
O16 C13 H13 115.0
C14 C13 H13 115.0
C12 C13 H13 115.0
C15 C14 C13 105.92(8)
C15 C14 H14 127.0
C13 C14 H14 127.0
C14 C15 C15A 104.65(8)
C14 C15 H15 127.7
C15A C15 H15 127.7
O16 C15A C15 102.61(7)
O16 C15A C15B 113.13(7)
C15 C15A C15B 124.39(8)
O16 C15A C11A 99.42(7)
C15 C15A C11A 109.54(7)
C15B C15A C11A 105.06(7)
N10 C15B C15C 112.54(7)
N10 C15B C15A 101.67(7)
C15C C15B C15A 116.31(8)
N10 C15B H15B 108.7
C15C C15B H15B 108.7
C15A C15B H15B 108.7
C1 C15C N4 107.93(8)
C1 C15C C15B 132.45(9)
N4 C15C C15B 119.39(8)
C13 O16 C15A 95.36(7)
O2 C16 O3 124.65(10)
O2 C16 C12 125.82(9)
O3 C16 C12 109.51(8)
O3 C17 H17A 109.5
O3 C17 H17B 109.5
H17A C17 H17B 109.5
O3 C17 H17C 109.5
H17A C17 H17C 109.5
H17B C17 H17C 109.5

loop_
_geom_bond_atom_site_label_1
_geom_bond_atom_site_label_2
_geom_bond_distance
O1 C11 1.2267(11)
O2 C16 1.2039(13)
O3 C16 1.3460(12)
O3 C17 1.4420(14)
C1 C15C 1.3773(13)
C1 C2 1.4266(15)
C1 H1 0.9500
C2 C3 1.3644(17)
C2 H2 0.9500
C3 N4 1.3866(12)
C3 H3 0.9500
N4 C15C 1.3896(13)
N4 C4A 1.4192(13)
C4A C5 1.3976(14)
C4A C8A 1.4059(13)
C5 C6 1.3897(17)
C5 H5 0.9500
C6 C7 1.3834(18)
C6 H6 0.9500
C7 C8 1.3941(15)
C7 H7 0.9500
C8 C8A 1.3976(14)
C8 H8 0.9500
C8A C9 1.5123(13)
C9 N10 1.4528(12)
C9 H9A 0.9900
C9 H9B 0.9900
N10 C11 1.3629(11)
N10 C15B 1.4729(11)
C11 C11A 1.5247(13)
C11A C12 1.5541(13)
C11A C15A 1.5607(13)
C11A H11A 1.0000
C12 C16 1.5129(14)
C12 C13 1.5672(13)
C12 H12 1.0000
C13 O16 1.4413(12)
C13 C14 1.5247(14)
C13 H13 1.0000
C14 C15 1.3349(15)
C14 H14 0.9500
C15 C15A 1.5102(13)
C15 H15 0.9500
C15A O16 1.4466(11)
C15A C15B 1.5122(13)
C15B C15C 1.4948(12)
C15B H15B 1.0000
C17 H17A 0.9800
C17 H17B 0.9800
C17 H17C 0.9800

loop_
_geom_hbond_atom_site_label_D
_geom_hbond_atom_site_label_H
_geom_hbond_atom_site_label_A
_geom_hbond_site_symmetry_A
_geom_hbond_distance_DH
_geom_hbond_distance_HA
_geom_hbond_distance_DA
_geom_hbond_angle_DHA
_geom_hbond_publ_flag
C11A H11A O1 3_666 1.00 2.54 3.2663(12) 129 yes

loop_
_geom_torsion_atom_site_label_1
_geom_torsion_atom_site_label_2
_geom_torsion_atom_site_label_3
_geom_torsion_atom_site_label_4
_geom_torsion
C15C C1 C2 C3 -0.39(12)
C1 C2 C3 N4 0.35(12)
C2 C3 N4 C15C -0.19(12)
C2 C3 N4 C4A -179.84(9)
C3 N4 C4A C5 37.78(14)
C15C N4 C4A C5 -141.80(10)
C3 N4 C4A C8A -139.92(10)
C15C N4 C4A C8A 40.50(14)
C8A C4A C5 C6 -0.39(15)
N4 C4A C5 C6 -178.07(9)
C4A C5 C6 C7 -2.93(17)
C5 C6 C7 C8 3.57(18)
C6 C7 C8 C8A -0.88(17)
C7 C8 C8A C4A -2.36(16)
C7 C8 C8A C9 172.37(10)
C5 C4A C8A C8 2.98(14)
N4 C4A C8A C8 -179.36(9)
C5 C4A C8A C9 -171.61(9)
N4 C4A C8A C9 6.05(14)
C8 C8A C9 N10 118.64(10)
C4A C8A C9 N10 -66.84(11)
C8A C9 N10 C11 -143.31(9)
C8A C9 N10 C15B 38.06(11)
C9 N10 C11 O1 -3.19(15)
C15B N10 C11 O1 175.52(9)
C9 N10 C11 C11A 174.16(8)
C15B N10 C11 C11A -7.13(10)
O1 C11 C11A C12 -48.29(13)
N10 C11 C11A C12 134.46(8)
O1 C11 C11A C15A -159.13(9)
N10 C11 C11A C15A 23.61(9)
C11 C11A C12 C16 12.35(12)
C15A C11A C12 C16 123.04(8)
C11 C11A C12 C13 -107.91(9)
C15A C11A C12 C13 2.78(8)
C16 C12 C13 O16 -87.41(9)
C11A C12 C13 O16 34.64(8)
C16 C12 C13 C14 166.38(8)
C11A C12 C13 C14 -71.58(9)
O16 C13 C14 C15 -31.71(9)
C12 C13 C14 C15 74.32(9)
C13 C14 C15 C15A -0.95(10)
C14 C15 C15A O16 33.34(9)
C14 C15 C15A C15B 163.20(8)
C14 C15 C15A C11A -71.57(9)
C11 C11A C15A O16 85.68(7)
C12 C11A C15A O16 -39.10(8)
C11 C11A C15A C15 -167.24(7)
C12 C11A C15A C15 67.98(9)
C11 C11A C15A C15B -31.51(8)
C12 C11A C15A C15B -156.29(7)
C11 N10 C15B C15C -138.43(8)
C9 N10 C15B C15C 40.32(11)
C11 N10 C15B C15A -13.28(10)
C9 N10 C15B C15A 165.47(8)
O16 C15A C15B N10 -80.04(8)
C15 C15A C15B N10 154.51(8)
C11A C15A C15B N10 27.37(8)
O16 C15A C15B C15C 42.57(10)
C15 C15A C15B C15C -82.88(11)
C11A C15A C15B C15C 149.98(8)
C2 C1 C15C N4 0.27(11)
C2 C1 C15C C15B 174.54(10)
C3 N4 C15C C1 -0.05(11)
C4A N4 C15C C1 179.59(9)
C3 N4 C15C C15B -175.20(8)
C4A N4 C15C C15B 4.44(14)
N10 C15B C15C C1 118.64(11)
C15A C15B C15C C1 1.93(15)
N10 C15B C15C N4 -67.62(11)
C15A C15B C15C N4 175.67(8)
C14 C13 O16 C15A 49.73(8)
C12 C13 O16 C15A -60.58(8)
C15 C15A O16 C13 -51.04(8)
C15B C15A O16 C13 172.50(7)
C11A C15A O16 C13 61.58(7)
C17 O3 C16 O2 4.70(15)
C17 O3 C16 C12 -177.05(9)
C11A C12 C16 O2 -87.26(12)
C13 C12 C16 O2 25.82(14)
C11A C12 C16 O3 94.52(9)
C13 C12 C16 O3 -152.41(8)
